data_2243222
loop_
_publ_author_name
'Manawar, Rohit B.'
'Mamtora, Mayank J.'
'Shah, Manish K.'
'Jotani, Mukesh M.'
'Tiekink, Edward R. T.'

_publ_section_title
;
 Crystal structure, Hirshfeld surface analysis and computational study of
 bis(2-{[(2,6-dichlorobenzylidene)hydrazinylidene]methyl}phenolato)cobalt(II)
 and of the copper(II) analogue
;
_journal_coeditor_code HB7872
_journal_issue 1
_journal_name_full 'Acta Crystallographica Section E'
_journal_page_first 53
_journal_page_last 61
_journal_paper_doi 10.1107/S2056989019016529
_journal_volume 76
_journal_year 2020
_chemical_formula_iupac '[Cu (C14 H9 Cl2 N2 O1)2]'
_chemical_formula_moiety 'C28 H18 Cl4 Cu N4 O2'
_chemical_formula_sum 'C28 H18 Cl4 Cu N4 O2'
_chemical_formula_weight 647.80
_chemical_name_systematic
;
Bis(2-{[(2,6-dichlorobenzylidene)hydrazinylidene]methyl}phenolato)copper(II)
;
_space_group_crystal_system triclinic
_space_group_IT_number 2
_space_group_name_Hall '-P 1'
_space_group_name_H-M_alt 'P -1'
_atom_sites_solution_hydrogens geom
_atom_sites_solution_primary direct
_atom_sites_solution_secondary difmap
_audit_creation_method SHELXL-2017/1
_cell_angle_alpha 83.240(4)
_cell_angle_beta 87.646(3)
_cell_angle_gamma 81.533(4)
_cell_formula_units_Z 1
_cell_length_a 8.1300(7)
_cell_length_b 8.5072(11)
_cell_length_c 9.7386(13)
_cell_measurement_reflns_used 3126
_cell_measurement_temperature 296(2)
_cell_measurement_theta_max 56.529
_cell_measurement_theta_min 4.872
_cell_volume 661.39(14)
_computing_cell_refinement
;
APEX2/SAINT (Bruker, 2004)
;
_computing_data_collection
;
APEX2 (Bruker, 2004)
;
_computing_data_reduction
;
SAINT (Bruker, 2004)
;
_computing_molecular_graphics
;
ORTEP-3 for Windows (Farrugia, 2012), DIAMOND (Brandenburg,
2006)
;
_computing_publication_material
;
publCIF (Westrip, 2010)
;
_computing_structure_refinement
;
<i>SHELXL2017/1</i> (Sheldrick, 2015)
;
_computing_structure_solution
;
SIR92 (Altomare <i>et al.</i>,  1994)
;
_diffrn_ambient_temperature 296(2)
_diffrn_measured_fraction_theta_full 0.961
_diffrn_measured_fraction_theta_max 0.940
_diffrn_measurement_device_type 'Bruker Kappa APEXII CCD'
_diffrn_measurement_method '\w and \f scan'
_diffrn_radiation_type MoK\a
_diffrn_radiation_wavelength 0.71073
_diffrn_reflns_av_R_equivalents 0.0209
_diffrn_reflns_av_unetI/netI 0.0297
_diffrn_reflns_limit_h_max 10
_diffrn_reflns_limit_h_min -5
_diffrn_reflns_limit_k_max 11
_diffrn_reflns_limit_k_min -11
_diffrn_reflns_limit_l_max 12
_diffrn_reflns_limit_l_min -12
_diffrn_reflns_number 5554
_diffrn_reflns_theta_full 25.242
_diffrn_reflns_theta_max 28.295
_diffrn_reflns_theta_min 3.254
_exptl_absorpt_coefficient_mu 1.265
_exptl_absorpt_correction_T_max 0.714
_exptl_absorpt_correction_T_min 0.637
_exptl_absorpt_correction_type multi-scan
_exptl_absorpt_process_details
;
(SADABS; Bruker, 2004)
;
_exptl_crystal_colour dark-brown
_exptl_crystal_density_diffrn 1.626
_exptl_crystal_description block
_exptl_crystal_F_000 327
_exptl_crystal_size_max 0.350
_exptl_crystal_size_mid 0.350
_exptl_crystal_size_min 0.300
_refine_diff_density_max 0.441
_refine_diff_density_min -0.456
_refine_ls_extinction_method none
_refine_ls_goodness_of_fit_ref 1.046
_refine_ls_hydrogen_treatment constr
_refine_ls_matrix_type full
_refine_ls_number_parameters 178
_refine_ls_number_reflns 3090
_refine_ls_number_restraints 0
_refine_ls_restrained_S_all 1.046
_refine_ls_R_factor_all 0.0394
_refine_ls_R_factor_gt 0.0326
_refine_ls_shift/su_max 0.000
_refine_ls_shift/su_mean 0.000
_refine_ls_structure_factor_coef Fsqd
_refine_ls_weighting_details 'w=1/[\s^2^(Fo^2^)+(0.0461P)^2^+0.2934P] where P=(Fo^2^+2Fc^2^)/3'
_refine_ls_weighting_scheme calc
_refine_ls_wR_factor_gt 0.0877
_refine_ls_wR_factor_ref 0.0933
_reflns_number_gt 2708
_reflns_number_total 3090
_reflns_threshold_expression 'I > 2\s(I)'
_cod_data_source_file hb7872sup1.cif
_cod_data_source_block II
_cod_database_code 2243222
_shelx_space_group_comment
;
The symmetry employed for this shelxl refinement is uniquely defined
by the following loop, which should always be used as a source of
symmetry information in preference to the above space-group names.
They are only intended as comments.
;
_shelx_estimated_absorpt_t_min 0.666
_shelx_estimated_absorpt_t_max 0.703

loop_
_space_group_symop_operation_xyz
'x, y, z'
'-x, -y, -z'

loop_
_atom_site_type_symbol
_atom_site_label
_atom_site_fract_x
_atom_site_fract_y
_atom_site_fract_z
_atom_site_U_iso_or_equiv
_atom_site_adp_type
_atom_site_calc_flag
_atom_site_occupancy
Cu Cu 0.500000 0.500000 0.500000 0.02898(11) Uani d 1
Cl Cl1 0.31832(11) 0.73971(12) 0.01621(8) 0.0830(3) Uani d 1
Cl Cl2 -0.14142(7) 0.45455(7) 0.33048(7) 0.05364(17) Uani d 1
O O1 0.5954(2) 0.30738(17) 0.59863(16) 0.0435(4) Uani d 1
N N1 0.4436(2) 0.37945(19) 0.34549(16) 0.0293(3) Uani d 1
N N2 0.3392(2) 0.4457(2) 0.23415(17) 0.0352(4) Uani d 1
C C1 0.6593(3) 0.1736(2) 0.5513(2) 0.0338(4) Uani d 1
C C2 0.6301(3) 0.1364(2) 0.4182(2) 0.0325(4) Uani d 1
C C3 0.7051(3) -0.0117(3) 0.3762(3) 0.0439(5) Uani d 1
H H3 0.684470 -0.036821 0.288672 0.053 Uiso calc 1
C C4 0.8071(3) -0.1183(3) 0.4617(3) 0.0519(6) Uani d 1
H H4 0.857619 -0.214233 0.432071 0.062 Uiso calc 1
C C5 0.8345(3) -0.0824(3) 0.5923(3) 0.0519(6) Uani d 1
H H5 0.903270 -0.155502 0.650883 0.062 Uiso calc 1
C C6 0.7625(3) 0.0588(3) 0.6378(3) 0.0459(5) Uani d 1
H H6 0.782038 0.079204 0.726963 0.055 Uiso calc 1
C C7 0.5198(3) 0.2392(2) 0.3251(2) 0.0321(4) Uani d 1
H H7 0.500996 0.201827 0.242030 0.038 Uiso calc 1
C C8 0.2031(2) 0.5217(2) 0.2710(2) 0.0327(4) Uani d 1
H H8 0.179795 0.526076 0.364870 0.039 Uiso calc 1
C C9 0.0790(3) 0.6043(2) 0.1705(2) 0.0338(4) Uani d 1
C C10 0.1164(3) 0.7083(3) 0.0554(2) 0.0456(5) Uani d 1
C C11 -0.0074(4) 0.7920(3) -0.0292(3) 0.0597(7) Uani d 1
H H11 0.019998 0.861210 -0.105066 0.072 Uiso calc 1
C C12 -0.1692(4) 0.7730(3) -0.0015(3) 0.0676(9) Uani d 1
H H12 -0.251592 0.830675 -0.058269 0.081 Uiso calc 1
C C13 -0.2130(3) 0.6699(3) 0.1091(3) 0.0589(7) Uani d 1
H H13 -0.323355 0.655485 0.126954 0.071 Uiso calc 1
C C14 -0.0872(3) 0.5881(2) 0.1931(2) 0.0392(5) Uani d 1

loop_
_atom_site_aniso_label
_atom_site_aniso_U_11
_atom_site_aniso_U_22
_atom_site_aniso_U_33
_atom_site_aniso_U_12
_atom_site_aniso_U_13
_atom_site_aniso_U_23
Cu 0.02975(19) 0.02729(17) 0.02922(18) -0.00160(12) -0.00773(12) -0.00101(12)
Cl1 0.0648(5) 0.1185(7) 0.0567(4) -0.0217(5) 0.0044(3) 0.0361(4)
Cl2 0.0335(3) 0.0511(3) 0.0743(4) -0.0079(2) 0.0011(3) 0.0025(3)
O1 0.0645(11) 0.0280(7) 0.0364(8) 0.0034(7) -0.0205(7) -0.0033(6)
N1 0.0274(8) 0.0338(8) 0.0264(7) -0.0031(6) -0.0058(6) -0.0014(6)
N2 0.0360(9) 0.0415(9) 0.0273(8) -0.0016(7) -0.0089(7) -0.0033(7)
C1 0.0346(11) 0.0265(9) 0.0404(10) -0.0063(8) -0.0087(8) 0.0015(7)
C2 0.0301(10) 0.0297(9) 0.0377(10) -0.0056(7) 0.0007(8) -0.0025(7)
C3 0.0474(14) 0.0369(11) 0.0465(12) -0.0020(9) 0.0044(10) -0.0079(9)
C4 0.0484(14) 0.0331(11) 0.0702(17) 0.0059(10) 0.0038(12) -0.0057(11)
C5 0.0471(14) 0.0335(11) 0.0700(17) 0.0039(10) -0.0135(12) 0.0067(11)
C6 0.0529(14) 0.0336(10) 0.0498(13) -0.0026(9) -0.0207(11) 0.0037(9)
C7 0.0328(10) 0.0357(9) 0.0287(9) -0.0066(8) 0.0001(7) -0.0061(7)
C8 0.0304(10) 0.0414(10) 0.0268(9) -0.0068(8) -0.0060(7) -0.0016(7)
C9 0.0350(11) 0.0352(10) 0.0317(10) -0.0016(8) -0.0095(8) -0.0068(8)
C10 0.0534(15) 0.0507(13) 0.0318(10) -0.0051(11) -0.0099(9) -0.0014(9)
C11 0.084(2) 0.0506(14) 0.0422(13) -0.0036(13) -0.0263(13) 0.0042(11)
C12 0.077(2) 0.0517(15) 0.0713(18) 0.0100(14) -0.0474(16) -0.0024(13)
C13 0.0419(15) 0.0499(14) 0.085(2) 0.0029(11) -0.0289(13) -0.0106(13)
C14 0.0370(12) 0.0330(10) 0.0482(12) -0.0006(8) -0.0126(9) -0.0088(9)

loop_
_atom_type_symbol
_atom_type_description
_atom_type_scat_dispersion_real
_atom_type_scat_dispersion_imag
_atom_type_scat_source
C C 0.0033 0.0016 'International Tables Vol C Tables 4.2.6.8 and 6.1.1.4'
H H 0.0000 0.0000 'International Tables Vol C Tables 4.2.6.8 and 6.1.1.4'
Cl Cl 0.1484 0.1585 'International Tables Vol C Tables 4.2.6.8 and 6.1.1.4'
Cu Cu 0.3201 1.2651 'International Tables Vol C Tables 4.2.6.8 and 6.1.1.4'
N N 0.0061 0.0033 'International Tables Vol C Tables 4.2.6.8 and 6.1.1.4'
O O 0.0106 0.0060 'International Tables Vol C Tables 4.2.6.8 and 6.1.1.4'

loop_
_geom_angle_atom_site_label_1
_geom_angle_atom_site_label_2
_geom_angle_atom_site_label_3
_geom_angle_site_symmetry_1
_geom_angle_site_symmetry_3
_geom_angle
O1 Cu O1 . 2_666 180.00(10)
O1 Cu N1 . . 90.28(6)
O1 Cu N1 2_666 . 89.72(6)
O1 Cu N1 . 2_666 89.72(6)
O1 Cu N1 2_666 2_666 90.28(6)
N1 Cu N1 . 2_666 180.0
C1 O1 Cu . . 128.77(13)
C7 N1 N2 . . 111.28(16)
C7 N1 Cu . . 123.02(13)
N2 N1 Cu . . 124.88(12)
C8 N2 N1 . . 113.85(16)
O1 C1 C6 . . 118.78(19)
O1 C1 C2 . . 123.59(18)
C6 C1 C2 . . 117.63(19)
C1 C2 C3 . . 119.48(19)
C1 C2 C7 . . 122.47(18)
C3 C2 C7 . . 117.97(19)
C4 C3 C2 . . 121.2(2)
C4 C3 H3 . . 119.4
C2 C3 H3 . . 119.4
C3 C4 C5 . . 119.3(2)
C3 C4 H4 . . 120.3
C5 C4 H4 . . 120.3
C6 C5 C4 . . 121.4(2)
C6 C5 H5 . . 119.3
C4 C5 H5 . . 119.3
C5 C6 C1 . . 121.0(2)
C5 C6 H6 . . 119.5
C1 C6 H6 . . 119.5
N1 C7 C2 . . 126.18(18)
N1 C7 H7 . . 116.9
C2 C7 H7 . . 116.9
N2 C8 C9 . . 122.34(18)
N2 C8 H8 . . 118.8
C9 C8 H8 . . 118.8
C14 C9 C10 . . 116.3(2)
C14 C9 C8 . . 119.63(19)
C10 C9 C8 . . 124.0(2)
C11 C10 C9 . . 121.3(3)
C11 C10 Cl1 . . 117.8(2)
C9 C10 Cl1 . . 120.87(18)
C12 C11 C10 . . 120.1(3)
C12 C11 H11 . . 120.0
C10 C11 H11 . . 120.0
C11 C12 C13 . . 121.1(2)
C11 C12 H12 . . 119.4
C13 C12 H12 . . 119.4
C14 C13 C12 . . 117.9(3)
C14 C13 H13 . . 121.1
C12 C13 H13 . . 121.1
C13 C14 C9 . . 123.3(2)
C13 C14 Cl2 . . 118.0(2)
C9 C14 Cl2 . . 118.66(16)

loop_
_geom_bond_atom_site_label_1
_geom_bond_atom_site_label_2
_geom_bond_site_symmetry_2
_geom_bond_distance
Cu O1 . 1.8776(14)
Cu O1 2_666 1.8776(14)
Cu N1 . 2.0211(16)
Cu N1 2_666 2.0211(16)
Cl1 C10 . 1.722(3)
Cl2 C14 . 1.737(2)
O1 C1 . 1.306(2)
N1 C7 . 1.294(2)
N1 N2 . 1.416(2)
N2 C8 . 1.258(3)
C1 C6 . 1.411(3)
C1 C2 . 1.407(3)
C2 C3 . 1.415(3)
C2 C7 . 1.428(3)
C3 C4 . 1.365(3)
C3 H3 . 0.9300
C4 C5 . 1.377(4)
C4 H4 . 0.9300
C5 C6 . 1.371(3)
C5 H5 . 0.9300
C6 H6 . 0.9300
C7 H7 . 0.9300
C8 C9 . 1.476(3)
C8 H8 . 0.9300
C9 C14 . 1.384(3)
C9 C10 . 1.396(3)
C10 C11 . 1.385(3)
C11 C12 . 1.361(5)
C11 H11 . 0.9300
C12 C13 . 1.376(5)
C12 H12 . 0.9300
C13 C14 . 1.387(3)
C13 H13 . 0.9300

loop_
_geom_torsion_atom_site_label_1
_geom_torsion_atom_site_label_2
_geom_torsion_atom_site_label_3
_geom_torsion_atom_site_label_4
_geom_torsion_site_symmetry_1
_geom_torsion
N1 Cu O1 C1 . 25.25(19)
N1 Cu O1 C1 2_666 -154.75(19)
C7 N1 N2 C8 . 141.33(19)
Cu N1 N2 C8 . -48.8(2)
Cu O1 C1 C6 . 163.39(17)
Cu O1 C1 C2 . -17.0(3)
O1 C1 C2 C3 . 179.9(2)
C6 C1 C2 C3 . -0.5(3)
O1 C1 C2 C7 . -3.5(3)
C6 C1 C2 C7 . 176.1(2)
C1 C2 C3 C4 . -0.9(3)
C7 C2 C3 C4 . -177.7(2)
C2 C3 C4 C5 . 1.4(4)
C3 C4 C5 C6 . -0.6(4)
C4 C5 C6 C1 . -0.9(4)
O1 C1 C6 C5 . -179.0(2)
C2 C1 C6 C5 . 1.4(4)
N2 N1 C7 C2 . -177.83(19)
Cu N1 C7 C2 . 12.1(3)
C1 C2 C7 N1 . 4.8(3)
C3 C2 C7 N1 . -178.5(2)
N1 N2 C8 C9 . 178.03(18)
N2 C8 C9 C14 . 134.7(2)
N2 C8 C9 C10 . -49.5(3)
C14 C9 C10 C11 . 1.1(3)
C8 C9 C10 C11 . -174.8(2)
C14 C9 C10 Cl1 . 179.69(17)
C8 C9 C10 Cl1 . 3.8(3)
C9 C10 C11 C12 . -0.4(4)
Cl1 C10 C11 C12 . -179.1(2)
C10 C11 C12 C13 . -0.8(4)
C11 C12 C13 C14 . 1.2(4)
C12 C13 C14 C9 . -0.5(4)
C12 C13 C14 Cl2 . -178.6(2)
C10 C9 C14 C13 . -0.6(3)
C8 C9 C14 C13 . 175.5(2)
C10 C9 C14 Cl2 . 177.47(16)
C8 C9 C14 Cl2 . -6.4(3)

_cod_database_fobs_code 2243222
